data_1010848
loop_
_publ_author_name
'Ketelaar, J A A'
'Sanders, J K'

_publ_section_title
;
The Crystal Structure of Thallium Trithionate, Tl~2~ S~3~ O~6~
;
_journal_coden_ASTM JCPSA6
_journal_name_full 'Journal of Chemical Physics'
_journal_page_first 621
_journal_page_last 621
_journal_paper_doi 10.1063/1.1749917
_journal_volume 4
_journal_year 1936
_chemical_formula_structural 'Tl2 S3 O6'
_chemical_formula_sum 'O6 S3 Tl2'
_chemical_name_systematic 'Thallium trithionate'
_space_group_IT_number 15
_symmetry_cell_setting monoclinic
_symmetry_Int_Tables_number 15
_symmetry_space_group_name_Hall '-C 2yc'
_symmetry_space_group_name_H-M 'C 1 2/c 1'
_cell_angle_alpha 90
_cell_angle_beta 91
_cell_angle_gamma 90
_cell_formula_units_Z 4
_cell_length_a 13.20(5)
_cell_length_b 7.45(2)
_cell_length_c 7.58(2)
_cell_volume 745.3
_exptl_crystal_density_meas 5.08
_cod_database_code 1010848

loop_
_symmetry_equiv_pos_as_xyz
x,y,z
-x,y,1/2-z
-x,-y,-z
x,-y,1/2+z
1/2+x,1/2+y,z
1/2-x,1/2+y,1/2-z
1/2-x,1/2-y,-z
1/2+x,1/2-y,1/2+z

loop_
_atom_site_label
_atom_site_fract_x
_atom_site_fract_y
_atom_site_fract_z
? ? ? ?
